data_4338155
loop_
_publ_author_name
'Kamunde-Devonish, Maisha K'
'Jackson, Jr, Milton N'
'Mensinger, Zachary L.'
'Zakharov, Lev N.'
'Johnson, Darren W.'

_publ_section_title
;
 Transmetalation of aqueous inorganic clusters: a useful route to the
 synthesis of heterometallic aluminum and indium hydroxo-aquo clusters.
;
_journal_issue 14
_journal_name_full 'Inorganic chemistry'
_journal_page_first 7101
_journal_page_last 7105
_journal_paper_doi 10.1021/ic403121r
_journal_volume 53
_journal_year 2014
_chemical_formula_sum 'C3 H90 Al7 In6 N15 O96'
_chemical_formula_weight 2750.68
_chemical_name_systematic
;

 ?

;
_space_group_IT_number 148
_symmetry_cell_setting rhombohedral
_symmetry_space_group_name_Hall '-R 3'
_symmetry_space_group_name_H-M 'R -3 :H'
_atom_sites_solution_hydrogens difmap
_atom_sites_solution_primary direct
_atom_sites_solution_secondary difmap
_audit_creation_method SHELXLTL
_cell_angle_alpha 90.00
_cell_angle_beta 90.00
_cell_angle_gamma 120.00
_cell_formula_units_Z 3
_cell_length_a 20.3816(10)
_cell_length_b 20.3816(10)
_cell_length_c 18.5110(17)
_cell_measurement_reflns_used 8534
_cell_measurement_temperature 193(2)
_cell_measurement_theta_max 28.29
_cell_measurement_theta_min 2.48
_cell_volume 6659.4(8)
_computing_cell_refinement 'Bruker SAINT'
_computing_data_collection 'Bruker SMART'
_computing_data_reduction 'Bruker SAINT'
_computing_molecular_graphics 'Bruker SHELXTL'
_computing_publication_material 'Bruker SHELXTL'
_computing_structure_refinement 'Bruker SHELXTL'
_computing_structure_solution 'Bruker SHELXTL'
_diffrn_ambient_temperature 193(2)
_diffrn_measured_fraction_theta_full 1.000
_diffrn_measured_fraction_theta_max 1.000
_diffrn_measurement_device_type 'Bruker Apex CCD area detector'
_diffrn_measurement_method 'phi and omega scans'
_diffrn_radiation_monochromator graphite
_diffrn_radiation_source 'fine-focus sealed tube'
_diffrn_radiation_type MoK\a
_diffrn_radiation_wavelength 0.71073
_diffrn_reflns_av_R_equivalents 0.0230
_diffrn_reflns_av_sigmaI/netI 0.0121
_diffrn_reflns_limit_h_max 25
_diffrn_reflns_limit_h_min -26
_diffrn_reflns_limit_k_max 26
_diffrn_reflns_limit_k_min -26
_diffrn_reflns_limit_l_max 23
_diffrn_reflns_limit_l_min -23
_diffrn_reflns_number 24903
_diffrn_reflns_theta_full 26.97
_diffrn_reflns_theta_max 26.97
_diffrn_reflns_theta_min 1.59
_exptl_absorpt_coefficient_mu 1.752
_exptl_absorpt_correction_T_max 0.8443
_exptl_absorpt_correction_T_min 0.6992
_exptl_absorpt_correction_type multi-scan
_exptl_absorpt_process_details SADABS
_exptl_crystal_colour colorless
_exptl_crystal_density_diffrn 2.058
_exptl_crystal_density_method 'not measured'
_exptl_crystal_description prizm
_exptl_crystal_F_000 4098
_exptl_crystal_size_max 0.22
_exptl_crystal_size_mid 0.21
_exptl_crystal_size_min 0.10
_refine_diff_density_max 0.365
_refine_diff_density_min -0.305
_refine_diff_density_rms 0.058
_refine_ls_extinction_method none
_refine_ls_goodness_of_fit_ref 1.107
_refine_ls_hydrogen_treatment mixed
_refine_ls_matrix_type full
_refine_ls_number_parameters 213
_refine_ls_number_reflns 3218
_refine_ls_number_restraints 12
_refine_ls_restrained_S_all 1.133
_refine_ls_R_factor_all 0.0171
_refine_ls_R_factor_gt 0.0163
_refine_ls_shift/su_max 0.003
_refine_ls_shift/su_mean 0.000
_refine_ls_structure_factor_coef Fsqd
_refine_ls_weighting_details 'calc w=1/[\s^2^(Fo^2^)+(0.0220P)^2^+9.9702P] where P=(Fo^2^+2Fc^2^)/3'
_refine_ls_weighting_scheme calc
_refine_ls_wR_factor_gt 0.0435
_refine_ls_wR_factor_ref 0.0439
_reflns_number_gt 3090
_reflns_number_total 3218
_reflns_threshold_expression >2sigma(I)
_cod_data_source_file ic403121r_si_002.cif
_cod_data_source_block mai52
_cod_depositor_comments
;
The following automatic conversions were performed:

'_symmetry_cell_setting' value 'Rhombohedral' changed to
'rhombohedral' according to
/usr/data/users/saulius/crontab/automatic-downloads/rss-feeds/ACS/lib/dictionaries/cif_core.dic
dictionary named 'cif_core.dic' version 2.4.2 from 2011-04-26.

Automatic conversion script
Id: cif_fix_values 2281 2013-09-26 08:29:07Z andrius 

 Adding full bibliography for 4338155.cif.
;
_cod_original_sg_symbol_H-M R-3
_cod_database_code 4338155

loop_
_symmetry_equiv_pos_as_xyz
'x, y, z'
'-y, x-y, z'
'-x+y, -x, z'
'x+2/3, y+1/3, z+1/3'
'-y+2/3, x-y+1/3, z+1/3'
'-x+y+2/3, -x+1/3, z+1/3'
'x+1/3, y+2/3, z+2/3'
'-y+1/3, x-y+2/3, z+2/3'
'-x+y+1/3, -x+2/3, z+2/3'
'-x, -y, -z'
'y, -x+y, -z'
'x-y, x, -z'
'-x+2/3, -y+1/3, -z+1/3'
'y+2/3, -x+y+1/3, -z+1/3'
'x-y+2/3, x+1/3, -z+1/3'
'-x+1/3, -y+2/3, -z+2/3'
'y+1/3, -x+y+2/3, -z+2/3'
'x-y+1/3, x+2/3, -z+2/3'

loop_
_atom_site_label
_atom_site_type_symbol
_atom_site_fract_x
_atom_site_fract_y
_atom_site_fract_z
_atom_site_U_iso_or_equiv
_atom_site_adp_type
_atom_site_occupancy
_atom_site_symmetry_multiplicity
_atom_site_calc_flag
_atom_site_refinement_flags
In1 In 0.821238(6) 0.121535(6) 0.407284(6) 0.01974(5) Uani 1 1 d .
Al1 Al 1.0000 0.0000 0.5000 0.0161(2) Uani 1 6 d S
Al2 Al 0.98105(3) 0.13731(3) 0.50228(2) 0.01619(10) Uani 1 1 d .
O1 O 0.94443(6) 0.03636(6) 0.44850(6) 0.0169(2) Uani 1 1 d D
O2 O 0.89052(6) 0.07198(6) 0.54641(6) 0.0183(2) Uani 1 1 d D
O3 O 0.93433(6) 0.16967(6) 0.43837(6) 0.0208(2) Uani 1 1 d D
O4 O 0.79951(6) 0.01191(6) 0.42893(6) 0.0209(2) Uani 1 1 d D
O5 O 0.70873(7) 0.08033(8) 0.36364(7) 0.0293(3) Uani 1 1 d D
O6 O 0.84297(8) 0.23494(8) 0.38642(9) 0.0359(3) Uani 1 1 d D
O7 O 0.76774(8) 0.12800(8) 0.50587(7) 0.0335(3) Uani 1 1 d D
O8 O 0.84901(9) 0.11817(8) 0.29495(8) 0.0348(3) Uani 1 1 d D
N1S N 0.79678(9) 0.07551(9) 0.69710(8) 0.0291(3) Uani 1 1 d .
O1S O 0.78058(9) 0.10240(11) 0.74962(9) 0.0525(5) Uani 1 1 d .
O2S O 0.86321(9) 0.09180(12) 0.68823(9) 0.0587(5) Uani 1 1 d .
O3S O 0.74612(8) 0.03296(9) 0.65428(8) 0.0421(4) Uani 1 1 d .
N2S N 0.96479(11) 0.38221(11) 0.49612(10) 0.0427(4) Uani 1 1 d .
O4S O 0.90278(13) 0.37439(16) 0.48451(13) 0.0804(7) Uani 1 1 d .
O5S O 0.99011(11) 0.35037(10) 0.45606(9) 0.0510(4) Uani 1 1 d .
O6S O 1.00496(11) 0.42269(10) 0.54787(9) 0.0514(4) Uani 1 1 d .
H1O H 0.9429(14) 0.0368(14) 0.3998(9) 0.046(7) Uiso 1 1 d D
H2O H 0.8778(15) 0.0767(15) 0.5935(10) 0.052(7) Uiso 1 1 d D
H3O H 0.9664(12) 0.2098(11) 0.4099(11) 0.037(6) Uiso 1 1 d D
H4O H 0.7529(10) -0.0235(12) 0.4169(13) 0.041(6) Uiso 1 1 d D
H5OA H 0.6693(16) 0.0554(19) 0.3969(16) 0.088(11) Uiso 1 1 d D
H5OB H 0.694(3) 0.056(3) 0.3175(15) 0.137(17) Uiso 1 1 d D
H6OA H 0.8677(18) 0.2713(17) 0.4222(15) 0.088(11) Uiso 1 1 d D
H6OB H 0.809(2) 0.247(3) 0.359(2) 0.148(19) Uiso 1 1 d D
H7OA H 0.8002(14) 0.1574(15) 0.5415(13) 0.062(9) Uiso 1 1 d D
H7OB H 0.7293(16) 0.0849(15) 0.5285(18) 0.090(12) Uiso 1 1 d D
H8OA H 0.870(2) 0.088(2) 0.284(2) 0.108(14) Uiso 1 1 d D
H8OB H 0.8730(16) 0.1610(13) 0.2667(15) 0.066(9) Uiso 1 1 d D

loop_
_atom_site_aniso_label
_atom_site_aniso_U_11
_atom_site_aniso_U_22
_atom_site_aniso_U_33
_atom_site_aniso_U_23
_atom_site_aniso_U_13
_atom_site_aniso_U_12
In1 0.01729(7) 0.01738(7) 0.02391(7) 0.00165(4) -0.00180(4) 0.00819(5)
Al1 0.0147(3) 0.0147(3) 0.0190(5) 0.000 0.000 0.00733(16)
Al2 0.0145(2) 0.0149(2) 0.0191(2) -0.00070(17) -0.00056(17) 0.00727(18)
O1 0.0165(5) 0.0176(5) 0.0169(5) 0.0003(4) -0.0003(4) 0.0086(4)
O2 0.0173(5) 0.0160(5) 0.0209(6) -0.0015(4) 0.0011(4) 0.0078(4)
O3 0.0169(5) 0.0180(5) 0.0259(6) 0.0036(4) -0.0011(4) 0.0074(5)
O4 0.0169(5) 0.0175(5) 0.0260(6) 0.0016(4) -0.0040(4) 0.0070(5)
O5 0.0235(6) 0.0322(7) 0.0320(7) -0.0031(6) -0.0071(5) 0.0138(6)
O6 0.0384(8) 0.0202(6) 0.0466(9) 0.0023(6) 0.0014(6) 0.0127(6)
O7 0.0339(7) 0.0381(8) 0.0285(7) -0.0038(6) 0.0003(6) 0.0180(6)
O8 0.0379(8) 0.0346(8) 0.0275(7) 0.0001(6) 0.0043(6) 0.0150(6)
N1S 0.0313(8) 0.0344(8) 0.0255(7) -0.0016(6) 0.0022(6) 0.0194(7)
O1S 0.0459(9) 0.0827(12) 0.0464(9) -0.0353(9) -0.0138(7) 0.0452(9)
O2S 0.0297(8) 0.0977(15) 0.0421(9) -0.0213(9) 0.0027(7) 0.0269(9)
O3S 0.0345(8) 0.0493(9) 0.0416(8) -0.0186(7) -0.0015(6) 0.0202(7)
N2S 0.0474(11) 0.0454(10) 0.0409(10) -0.0017(8) 0.0001(8) 0.0275(9)
O4S 0.0624(13) 0.118(2) 0.0820(15) -0.0062(14) -0.0068(11) 0.0611(15)
O5S 0.0638(11) 0.0569(10) 0.0464(9) -0.0212(8) -0.0132(8) 0.0408(9)
O6S 0.0719(12) 0.0565(10) 0.0365(8) -0.0139(7) -0.0048(8) 0.0401(10)

loop_
_atom_type_symbol
_atom_type_description
_atom_type_scat_dispersion_real
_atom_type_scat_dispersion_imag
_atom_type_scat_source
C C 0.0033 0.0016 'International Tables Vol C Tables 4.2.6.8 and 6.1.1.4'
H H 0.0000 0.0000 'International Tables Vol C Tables 4.2.6.8 and 6.1.1.4'
N N 0.0061 0.0033 'International Tables Vol C Tables 4.2.6.8 and 6.1.1.4'
O O 0.0106 0.0060 'International Tables Vol C Tables 4.2.6.8 and 6.1.1.4'
Al Al 0.0645 0.0514 'International Tables Vol C Tables 4.2.6.8 and 6.1.1.4'
In In -0.7276 1.3100 'International Tables Vol C Tables 4.2.6.8 and 6.1.1.4'

loop_
_geom_angle_atom_site_label_1
_geom_angle_atom_site_label_2
_geom_angle_atom_site_label_3
_geom_angle
_geom_angle_site_symmetry_1
_geom_angle_site_symmetry_3
O3 In1 O4 92.50(4) . .
O3 In1 O6 87.64(5) . .
O4 In1 O6 179.15(5) . .
O3 In1 O7 102.17(5) . .
O4 In1 O7 93.41(5) . .
O6 In1 O7 85.73(6) . .
O3 In1 O8 92.00(5) . .
O4 In1 O8 93.98(5) . .
O6 In1 O8 86.86(6) . .
O7 In1 O8 163.70(6) . .
O3 In1 O5 173.08(5) . .
O4 In1 O5 92.27(5) . .
O6 In1 O5 87.66(5) . .
O7 In1 O5 82.54(5) . .
O8 In1 O5 82.67(6) . .
O1 Al1 O1 180.00(5) 11_666 2_645
O1 Al1 O1 96.85(4) 11_666 10_756
O1 Al1 O1 83.15(4) 2_645 10_756
O1 Al1 O1 96.85(4) 11_666 12_546
O1 Al1 O1 83.15(4) 2_645 12_546
O1 Al1 O1 96.85(4) 10_756 12_546
O1 Al1 O1 83.15(4) 11_666 .
O1 Al1 O1 96.85(4) 2_645 .
O1 Al1 O1 180.00(6) 10_756 .
O1 Al1 O1 83.15(4) 12_546 .
O1 Al1 O1 83.15(4) 11_666 3_765
O1 Al1 O1 96.85(4) 2_645 3_765
O1 Al1 O1 83.15(4) 10_756 3_765
O1 Al1 O1 180.00(5) 12_546 3_765
O1 Al1 O1 96.85(4) . 3_765
O3 Al2 O2 91.92(5) . .
O3 Al2 O2 94.88(5) . 11_666
O2 Al2 O2 166.15(7) . 11_666
O3 Al2 O4 99.78(6) . 11_666
O2 Al2 O4 95.54(5) . 11_666
O2 Al2 O4 95.17(5) 11_666 11_666
O3 Al2 O1 166.78(6) . 11_666
O2 Al2 O1 93.23(5) . 11_666
O2 Al2 O1 77.68(5) 11_666 11_666
O4 Al2 O1 91.84(5) 11_666 11_666
O3 Al2 O1 93.06(5) . .
O2 Al2 O1 76.15(5) . .
O2 Al2 O1 91.44(5) 11_666 .
O4 Al2 O1 164.98(5) 11_666 .
O1 Al2 O1 76.40(6) 11_666 .
Al1 O1 Al2 101.31(5) . 12_546
Al1 O1 Al2 99.14(5) . .
Al2 O1 Al2 95.74(5) 12_546 .
Al1 O1 H1O 122.6(16) . .
Al2 O1 H1O 115.4(16) 12_546 .
Al2 O1 H1O 118.0(16) . .
Al2 O2 Al2 109.77(6) . 12_546
Al2 O2 H2O 125.0(17) . .
Al2 O2 H2O 122.2(16) 12_546 .
Al2 O3 In1 131.22(6) . .
Al2 O3 H3O 115.2(15) . .
In1 O3 H3O 112.8(15) . .
Al2 O4 In1 128.29(6) 12_546 .
Al2 O4 H4O 113.8(16) 12_546 .
In1 O4 H4O 113.0(16) . .
In1 O5 H5OA 115(2) . .
In1 O5 H5OB 123(3) . .
H5OA O5 H5OB 110(3) . .
In1 O6 H6OA 118(2) . .
In1 O6 H6OB 125(3) . .
H6OA O6 H6OB 109(3) . .
In1 O7 H7OA 115.3(19) . .
In1 O7 H7OB 122(2) . .
H7OA O7 H7OB 107(3) . .
In1 O8 H8OA 117(2) . .
In1 O8 H8OB 122.6(19) . .
H8OA O8 H8OB 107(3) . .
O2S N1S O1S 119.01(17) . .
O2S N1S O3S 121.27(16) . .
O1S N1S O3S 119.72(16) . .
O4S N2S O5S 120.0(2) . .
O4S N2S O6S 120.9(2) . .
O5S N2S O6S 119.13(19) . .

loop_
_geom_bond_atom_site_label_1
_geom_bond_atom_site_label_2
_geom_bond_distance
_geom_bond_site_symmetry_2
In1 O3 2.0845(11) .
In1 O4 2.0880(11) .
In1 O6 2.1596(14) .
In1 O7 2.1634(14) .
In1 O8 2.1651(14) .
In1 O5 2.1657(12) .
Al1 O1 1.8922(11) 11_666
Al1 O1 1.8922(11) 2_645
Al1 O1 1.8922(11) 10_756
Al1 O1 1.8922(11) 12_546
Al1 O1 1.8922(11) .
Al1 O1 1.8922(11) 3_765
Al2 O3 1.8355(12) .
Al2 O2 1.8406(12) .
Al2 O2 1.8411(12) 11_666
Al2 O4 1.8430(12) 11_666
Al2 O1 1.9998(12) 11_666
Al2 O1 2.0605(12) .
O1 Al2 1.9998(12) 12_546
O1 H1O 0.902(17) .
O2 Al2 1.8411(12) 12_546
O2 H2O 0.928(17) .
O3 H3O 0.916(16) .
O4 Al2 1.8430(12) 12_546
O4 H4O 0.888(16) .
O5 H5OA 0.934(18) .
O5 H5OB 0.956(19) .
O6 H6OA 0.932(19) .
O6 H6OB 0.98(2) .
O7 H7OA 0.914(18) .
O7 H7OB 0.935(19) .
O8 H8OA 0.934(19) .
O8 H8OB 0.921(18) .
N1S O2S 1.233(2) .
N1S O1S 1.239(2) .
N1S O3S 1.245(2) .
N2S O4S 1.211(3) .
N2S O5S 1.254(2) .
N2S O6S 1.262(2) .

loop_
_geom_hbond_atom_site_label_D
_geom_hbond_atom_site_label_H
_geom_hbond_atom_site_label_A
_geom_hbond_distance_DH
_geom_hbond_distance_HA
_geom_hbond_distance_DA
_geom_hbond_angle_DHA
_geom_hbond_site_symmetry_A
O2 H2O O2S 0.928(17) 1.830(17) 2.755(2) 174(3) .
O2 H2O O3S 0.928(17) 2.62(2) 3.3076(18) 131(2) .
O3 H3O O3S 0.916(16) 1.894(16) 2.8081(18) 175(2) 11_666
O4 H4O O1S 0.888(16) 1.921(18) 2.7824(19) 163(2) 9_654
O5 H5OA O6S 0.934(18) 1.852(19) 2.780(2) 172(3) 12_546
O5 H5OB O5S 0.956(19) 2.05(2) 2.986(2) 167(4) 17
O5 H5OB O3S 0.956(19) 2.40(4) 2.934(2) 115(3) 9_654
O6 H6OA O4S 0.932(19) 2.18(2) 3.065(3) 158(3) .
O6 H6OA O5S 0.932(19) 2.28(3) 3.022(2) 136(3) .
O6 H6OA N2S 0.932(19) 2.53(2) 3.442(2) 164(3) .
O7 H7OA O1S 0.914(18) 1.82(2) 2.690(2) 159(3) 13_656
O7 H7OA O2S 0.914(18) 2.55(2) 3.293(2) 139(2) 13_656
O7 H7OB O5S 0.935(19) 1.90(2) 2.805(2) 162(3) 12_546
O7 H7OB O3S 0.935(19) 2.65(3) 3.262(2) 124(3) .

loop_
_geom_torsion_atom_site_label_1
_geom_torsion_atom_site_label_2
_geom_torsion_atom_site_label_3
_geom_torsion_atom_site_label_4
_geom_torsion
_geom_torsion_site_symmetry_1
_geom_torsion_site_symmetry_4
O1 Al1 O1 Al2 -98.00(7) 11_666 12_546
O1 Al1 O1 Al2 82.00(7) 2_645 12_546
O1 Al1 O1 Al2 155(100) 10_756 12_546
O1 Al1 O1 Al2 -0.22(5) 12_546 12_546
O1 Al1 O1 Al2 179.78(5) 3_765 12_546
O1 Al1 O1 Al2 -0.21(4) 11_666 .
O1 Al1 O1 Al2 179.79(4) 2_645 .
O1 Al1 O1 Al2 -108(100) 10_756 .
O1 Al1 O1 Al2 97.57(7) 12_546 .
O1 Al1 O1 Al2 -82.43(7) 3_765 .
O3 Al2 O1 Al1 172.13(5) . .
O2 Al2 O1 Al1 -96.65(5) . .
O2 Al2 O1 Al1 77.16(5) 11_666 .
O4 Al2 O1 Al1 -39.0(2) 11_666 .
O1 Al2 O1 Al1 0.21(4) 11_666 .
O3 Al2 O1 Al2 -85.40(5) . 12_546
O2 Al2 O1 Al2 5.82(5) . 12_546
O2 Al2 O1 Al2 179.63(5) 11_666 12_546
O4 Al2 O1 Al2 63.4(2) 11_666 12_546
O1 Al2 O1 Al2 102.67(6) 11_666 12_546
O3 Al2 O2 Al2 86.00(7) . 12_546
O2 Al2 O2 Al2 -33.47(18) 11_666 12_546
O4 Al2 O2 Al2 -173.99(6) 11_666 12_546
O1 Al2 O2 Al2 -81.82(6) 11_666 12_546
O1 Al2 O2 Al2 -6.69(5) . 12_546
O2 Al2 O3 In1 -18.56(9) . .
O2 Al2 O3 In1 149.36(8) 11_666 .
O4 Al2 O3 In1 -114.52(8) 11_666 .
O1 Al2 O3 In1 94.3(2) 11_666 .
O1 Al2 O3 In1 57.66(9) . .
O4 In1 O3 Al2 -27.51(9) . .
O6 In1 O3 Al2 151.64(9) . .
O7 In1 O3 Al2 66.52(9) . .
O8 In1 O3 Al2 -121.58(9) . .
O5 In1 O3 Al2 -161.1(4) . .
O3 In1 O4 Al2 31.08(8) . 12_546
O6 In1 O4 Al2 -68(4) . 12_546
O7 In1 O4 Al2 -71.28(8) . 12_546
O8 In1 O4 Al2 123.26(8) . 12_546
O5 In1 O4 Al2 -153.93(8) . 12_546
